data_9014704
loop_
_publ_author_name
'Malcherek, T.'
'Schluter, J.'

_publ_section_title
;
 Structures of the pseudo-trigonal polymorphs of Cu2(OH)3Cl
 Note: Sample #1
;
_journal_issue 3
_journal_name_full 'Acta Crystallographica, Section B'
_journal_page_first 334
_journal_page_last 341
_journal_paper_doi 10.1107/S0108768109013901
_journal_volume 65
_journal_year 2009
_chemical_compound_source 'Vendida mine, Sierra Gorda district, Chile'
_chemical_formula_sum 'Cl Cu2 H3 O3'
_chemical_name_mineral Clinoatacamite
_space_group_IT_number 14
_symmetry_space_group_name_Hall '-P 2yn'
_symmetry_space_group_name_H-M 'P 1 21/n 1'
_cell_angle_alpha 90
_cell_angle_beta 99.492
_cell_angle_gamma 90
_cell_length_a 6.1675
_cell_length_b 6.8327
_cell_length_c 9.1517
_cell_formula_units_Z 4
_cell_volume 380.379
_database_code_amcsd 0017749
_exptl_crystal_density_diffrn 3.729
_cod_original_formula_sum 'Cu2 O3 H3 Cl'
_cod_database_code 9014704

loop_
_space_group_symop_operation_xyz
x,y,z
1/2+x,1/2-y,1/2+z
1/2-x,1/2+y,1/2-z
-x,-y,-z

loop_
_atom_site_aniso_label
_atom_site_aniso_U_11
_atom_site_aniso_U_22
_atom_site_aniso_U_33
_atom_site_aniso_U_12
_atom_site_aniso_U_13
_atom_site_aniso_U_23
Cu1 0.01190 0.01310 0.00910 -0.00140 0.00050 0.00040
Cu2 0.01270 0.01130 0.01250 0.00100 0.00510 0.00000
Cu3 0.01530 0.01140 0.00970 0.00180 0.00290 0.00170
O1 0.02530 0.01380 0.01100 -0.00610 0.00540 -0.00170
O2 0.01390 0.01230 0.01250 0.00010 0.00430 -0.00050
O3 0.01600 0.01350 0.01090 0.00050 0.00260 0.00240
H1 0.02600 0.00000 0.00000 0.00000 0.00000 0.00000
H2 0.02600 0.00000 0.00000 0.00000 0.00000 0.00000
H3 0.02600 0.00000 0.00000 0.00000 0.00000 0.00000
Cl 0.01640 0.01680 0.01480 -0.00070 0.00080 0.00090

loop_
_atom_site_label
_atom_site_fract_x
_atom_site_fract_y
_atom_site_fract_z
Cu1 0.00000 0.50000 0.50000
Cu2 0.00000 0.00000 0.00000
Cu3 0.25920 0.23666 0.74865
O1 0.30680 0.29170 0.54800
O2 0.42210 0.98220 0.77570
O3 0.25770 0.67980 0.54000
H1 0.28100 0.18100 0.48600
H2 0.55200 0.98200 0.72700
H3 0.24600 0.79500 0.47700
Cl 0.11170 0.99576 0.30678

loop_
_cod_related_entry_id
_cod_related_entry_database
_cod_related_entry_code
1 AMCSD 0017749
